data_4034212
loop_
_publ_author_name
'Strom, Kyle R.'
'Szostak, Jack W.'
'Prywes, Noam'

_publ_section_title
;
 Transfer of Sequence Information and Replication of Diimine Duplexes.
;
_journal_issue 7
_journal_name_full 'The Journal of organic chemistry'
_journal_page_first 3754
_journal_page_last 3761
_journal_paper_doi 10.1021/acs.joc.9b00095
_journal_volume 84
_journal_year 2019
_chemical_formula_sum 'C38 H32 N O4'
_chemical_formula_weight 566.64
_space_group_crystal_system monoclinic
_space_group_IT_number 14
_space_group_name_Hall '-P 2yn'
_space_group_name_H-M_alt 'P 1 21/n 1'
_atom_sites_solution_hydrogens geom
_audit_creation_method SHELXL-2014/7
_cell_angle_alpha 90
_cell_angle_beta 93.140(2)
_cell_angle_gamma 90
_cell_formula_units_Z 4
_cell_length_a 24.5782(7)
_cell_length_b 4.62720(10)
_cell_length_c 25.8074(7)
_cell_measurement_reflns_used 9926
_cell_measurement_temperature 100(2)
_cell_measurement_theta_max 66.5
_cell_measurement_theta_min 2.55
_cell_volume 2930.62(13)
_computing_cell_refinement 'SAINT 8.34C (Bruker-AXS, 2014)'
_computing_data_collection 'APEX2 v2014.3.0 (Bruker-AXS, 2014)'
_computing_data_reduction 'SAINT 8.34C (Bruker-AXS, 2014)'
_computing_molecular_graphics 'Bruker SHELXTL (Sheldrick, 2015)'
_computing_publication_material 'Bruker SHELXTL (Sheldrick, 2015)'
_computing_structure_refinement 'SHELXL-2014 (Sheldrick, 2015)'
_computing_structure_solution 'SHELXT-2014 (Sheldrick, 2015)'
_diffrn_ambient_temperature 100(2)
_diffrn_measured_fraction_theta_full 0.979
_diffrn_measured_fraction_theta_max 0.978
_diffrn_measurement_device_type
;
Bruker D8 goniometer with CCD area detector  
;
_diffrn_measurement_method 'omega and phi scans'
_diffrn_radiation_monochromator graphite
_diffrn_radiation_source 'I\mS microfocus tube'
_diffrn_radiation_type CuK\a
_diffrn_radiation_wavelength 1.54178
_diffrn_reflns_av_R_equivalents 0.0761
_diffrn_reflns_av_unetI/netI 0.0388
_diffrn_reflns_Laue_measured_fraction_full 0.979
_diffrn_reflns_Laue_measured_fraction_max 0.978
_diffrn_reflns_limit_h_max 26
_diffrn_reflns_limit_h_min -29
_diffrn_reflns_limit_k_max 5
_diffrn_reflns_limit_k_min -5
_diffrn_reflns_limit_l_max 30
_diffrn_reflns_limit_l_min -29
_diffrn_reflns_number 48046
_diffrn_reflns_point_group_measured_fraction_full 0.979
_diffrn_reflns_point_group_measured_fraction_max 0.978
_diffrn_reflns_theta_full 66.500
_diffrn_reflns_theta_max 66.760
_diffrn_reflns_theta_min 2.417
_exptl_absorpt_coefficient_mu 0.659
_exptl_absorpt_correction_T_max 0.8630
_exptl_absorpt_correction_T_min 0.8181
_exptl_absorpt_correction_type multi-scan
_exptl_absorpt_process_details sadabs
_exptl_crystal_colour colorless
_exptl_crystal_density_diffrn 1.284
_exptl_crystal_description needle
_exptl_crystal_F_000 1196
_exptl_crystal_size_max 0.240
_exptl_crystal_size_mid 0.020
_exptl_crystal_size_min 0.015
_refine_diff_density_max 0.277
_refine_diff_density_min -0.328
_refine_diff_density_rms 0.049
_refine_ls_extinction_method none
_refine_ls_goodness_of_fit_ref 1.076
_refine_ls_hydrogen_treatment constr
_refine_ls_matrix_type full
_refine_ls_number_parameters 619
_refine_ls_number_reflns 5104
_refine_ls_number_restraints 522
_refine_ls_restrained_S_all 1.033
_refine_ls_R_factor_all 0.0855
_refine_ls_R_factor_gt 0.0576
_refine_ls_shift/su_max 0.002
_refine_ls_shift/su_mean 0.000
_refine_ls_structure_factor_coef Fsqd
_refine_ls_weighting_details 'w=1/[\s^2^(Fo^2^)+(0.0713P)^2^+2.1750P] where P=(Fo^2^+2Fc^2^)/3'
_refine_ls_weighting_scheme calc
_refine_ls_wR_factor_gt 0.1499
_refine_ls_wR_factor_ref 0.1647
_reflns_Friedel_coverage 0.000
_reflns_number_gt 3670
_reflns_number_total 5104
_reflns_threshold_expression 'I > 2\s(I)'
_cod_data_source_file jo9b00095_si_002.cif
_cod_data_source_block KSNP-Peg-macrocycle
_cod_original_sg_symbol_H-M 'P 21/n'
_cod_database_code 4034212
_shelx_shelxl_version_number 2014/7
_shelx_space_group_comment
;
The symmetry employed for this shelxl refinement is uniquely defined
by the following loop, which should always be used as a source of
symmetry information in preference to the above space-group names.
They are only intended as comments.
;
_shelx_estimated_absorpt_t_min 0.858
_shelx_estimated_absorpt_t_max 0.990

loop_
_space_group_symop_operation_xyz
'x, y, z'
'-x+1/2, y+1/2, -z+1/2'
'-x, -y, -z'
'x-1/2, -y-1/2, z-1/2'

loop_
_atom_site_label
_atom_site_type_symbol
_atom_site_fract_x
_atom_site_fract_y
_atom_site_fract_z
_atom_site_U_iso_or_equiv
_atom_site_adp_type
_atom_site_occupancy
_atom_site_site_symmetry_order
_atom_site_calc_flag
_atom_site_refinement_flags_posn
_atom_site_refinement_flags_adp
_atom_site_refinement_flags_occupancy
_atom_site_disorder_assembly
_atom_site_disorder_group
C1 C 0.6372(5) -0.921(3) 0.4057(4) 0.022(2) Uani 0.5 1 d DG U P A -1
C2 C 0.6596(4) -1.133(3) 0.3752(4) 0.0200(19) Uani 0.5 1 d G U P A -1
H2 H 0.6940 -1.2146 0.3852 0.024 Uiso 0.5 1 calc R U P A -1
C3 C 0.6315(4) -1.225(2) 0.3299(4) 0.0203(19) Uani 0.5 1 d DG U P A -1
C4 C 0.5812(4) -1.105(3) 0.3152(4) 0.0179(19) Uani 0.5 1 d G U P A -1
H4 H 0.5620 -1.1681 0.2843 0.021 Uiso 0.5 1 calc R U P A -1
C5 C 0.5589(4) -0.893(3) 0.3457(4) 0.0194(19) Uani 0.5 1 d G U P A -1
C6 C 0.5869(5) -0.801(3) 0.3910(4) 0.0204(18) Uani 0.5 1 d G U P A -1
H6 H 0.5716 -0.6558 0.4118 0.025 Uiso 0.5 1 calc R U P A -1
C7 C 0.5064(6) -0.765(4) 0.3295(8) 0.024(3) Uani 0.5 1 d . U P A -1
C8 C 0.4643(6) -0.661(4) 0.3146(7) 0.018(2) Uani 0.5 1 d . U P A -1
C9 C 0.4128(4) -0.547(3) 0.2966(5) 0.026(3) Uani 0.5 1 d G U P A -1
C10 C 0.3888(5) -0.664(3) 0.2514(5) 0.032(3) Uani 0.5 1 d G U P A -1
H10 H 0.4077 -0.8068 0.2328 0.038 Uiso 0.5 1 calc R U P A -1
C11 C 0.3373(4) -0.574(2) 0.2333(3) 0.033(2) Uani 0.5 1 d G U P A -1
H11 H 0.3210 -0.6538 0.2023 0.039 Uiso 0.5 1 calc R U P A -1
C12 C 0.3098(3) -0.3652(17) 0.2604(2) 0.0201(14) Uani 0.5 1 d G U P A -1
H12 H 0.2746 -0.3031 0.2481 0.024 Uiso 0.5 1 calc R U P A -1
C13 C 0.3337(3) -0.2477(15) 0.3057(2) 0.0171(16) Uani 0.5 1 d G U P A -1
C14 C 0.3852(3) -0.339(2) 0.3238(3) 0.0195(16) Uani 0.5 1 d G U P A -1
H14 H 0.4016 -0.2583 0.3548 0.023 Uiso 0.5 1 calc R U P A -1
N1 N 0.3018(2) -0.0369(9) 0.33011(17) 0.0242(9) Uani 0.5 1 d . U P A -1
C15 C 0.3187(3) 0.0811(14) 0.3728(2) 0.0198(12) Uani 0.5 1 d . U P A -1
H15 H 0.3530 0.0246 0.3882 0.024 Uiso 0.5 1 calc R U P A -1
C16 C 0.2866(2) 0.3025(13) 0.3992(2) 0.0194(14) Uani 0.5 1 d G U P A -1
C17 C 0.2350(2) 0.3840(14) 0.3797(2) 0.0231(17) Uani 0.5 1 d G U P A -1
H17 H 0.2196 0.2962 0.3490 0.028 Uiso 0.5 1 calc R U P A -1
C18 C 0.2060(3) 0.5939(19) 0.4050(3) 0.0268(16) Uani 0.5 1 d G U P A -1
H18 H 0.1707 0.6496 0.3916 0.032 Uiso 0.5 1 calc R U P A -1
C19 C 0.2284(4) 0.722(2) 0.4499(4) 0.031(3) Uani 0.5 1 d G U P A -1
H19 H 0.2086 0.8658 0.4673 0.038 Uiso 0.5 1 calc R U P A -1
C20 C 0.2800(4) 0.641(2) 0.4695(3) 0.0186(18) Uani 0.5 1 d DG U P A -1
C21 C 0.3090(3) 0.4310(18) 0.4442(3) 0.0223(16) Uani 0.5 1 d G U P A -1
H21 H 0.3443 0.3753 0.4575 0.027 Uiso 0.5 1 calc R U P A -1
C22 C 0.3050(10) 0.773(5) 0.5153(7) 0.025(3) Uani 0.5 1 d D U P A -1
C23 C 0.3287(8) 0.875(4) 0.5524(7) 0.022(3) Uani 0.5 1 d D U P A -1
C24 C 0.3553(5) 0.969(3) 0.6007(4) 0.021(2) Uani 0.5 1 d DG U P A -1
C25 C 0.3325(4) 1.178(3) 0.6315(4) 0.0209(19) Uani 0.5 1 d G U P A -1
H25 H 0.2982 1.2606 0.6212 0.025 Uiso 0.5 1 calc R U P A -1
C26 C 0.3599(4) 1.267(2) 0.6772(4) 0.0170(17) Uani 0.5 1 d DG U P A -1
C27 C 0.4101(4) 1.147(3) 0.6922(4) 0.021(2) Uani 0.5 1 d G U P A -1
H27 H 0.4289 1.2075 0.7235 0.025 Uiso 0.5 1 calc R U P A -1
C28 C 0.4329(4) 0.937(3) 0.6615(4) 0.0201(19) Uani 0.5 1 d G U P A -1
C29 C 0.4055(5) 0.848(3) 0.6157(4) 0.0226(19) Uani 0.5 1 d G U P A -1
H29 H 0.4210 0.7048 0.5947 0.027 Uiso 0.5 1 calc R U P A -1
C30 C 0.4848(6) 0.807(3) 0.6757(7) 0.020(2) Uani 0.5 1 d . U P A -1
C31 C 0.5275(7) 0.698(4) 0.6874(9) 0.029(3) Uani 0.5 1 d . U P A -1
C32 C 0.5817(4) 0.567(3) 0.7007(5) 0.021(2) Uani 0.5 1 d G U P A -1
C33 C 0.6137(5) 0.655(3) 0.7440(5) 0.034(3) Uani 0.5 1 d G U P A -1
H33 H 0.6008 0.7999 0.7663 0.041 Uiso 0.5 1 calc R U P A -1
C34 C 0.6645(4) 0.530(2) 0.7546(3) 0.0308(18) Uani 0.5 1 d G U P A -1
H34 H 0.6864 0.5898 0.7842 0.037 Uiso 0.5 1 calc R U P A -1
C35 C 0.6834(3) 0.3178(17) 0.7220(3) 0.027(2) Uani 0.5 1 d G U P A -1
H35 H 0.7181 0.2325 0.7292 0.033 Uiso 0.5 1 calc R U P A -1
C36 C 0.6514(3) 0.2304(16) 0.6787(2) 0.0226(17) Uani 0.5 1 d G U P A -1
C37 C 0.6006(3) 0.355(2) 0.6681(3) 0.0234(17) Uani 0.5 1 d G U P A -1
H37 H 0.5787 0.2954 0.6385 0.028 Uiso 0.5 1 calc R U P A -1
N2 N 0.7167(2) -0.1085(10) 0.64792(18) 0.0282(9) Uani 0.5 1 d . U P A -1
C38 C 0.6709(3) 0.0107(15) 0.6425(3) 0.0276(14) Uani 0.5 1 d . U P A -1
H38 H 0.6475 -0.0430 0.6135 0.033 Uiso 0.5 1 calc R U P A -1
C39 C 0.7338(2) -0.3199(13) 0.6117(2) 0.0189(16) Uani 0.5 1 d G U P A -1
C40 C 0.7848(2) -0.4397(15) 0.6240(2) 0.0256(16) Uani 0.5 1 d G U P A -1
H40 H 0.8051 -0.3795 0.6544 0.031 Uiso 0.5 1 calc R U P A -1
C41 C 0.8059(3) -0.648(2) 0.5918(3) 0.034(2) Uani 0.5 1 d G U P A -1
H41 H 0.8407 -0.7295 0.6003 0.040 Uiso 0.5 1 calc R U P A -1
C42 C 0.7761(5) -0.736(3) 0.5473(4) 0.023(3) Uani 0.5 1 d G U P A -1
H42 H 0.7905 -0.8778 0.5253 0.028 Uiso 0.5 1 calc R U P A -1
C43 C 0.7251(4) -0.616(2) 0.5349(3) 0.026(2) Uani 0.5 1 d DG U P A -1
C44 C 0.7040(3) -0.4080(18) 0.5671(3) 0.0182(14) Uani 0.5 1 d G U P A -1
H44 H 0.6692 -0.3262 0.5587 0.022 Uiso 0.5 1 calc R U P A -1
C45 C 0.6944(9) -0.718(5) 0.4890(7) 0.022(3) Uani 0.5 1 d D U P A -1
C46 C 0.6698(9) -0.805(4) 0.4504(6) 0.022(3) Uani 0.5 1 d D U P A -1
C47 C 0.6577(5) -1.445(3) 0.2974(5) 0.022(2) Uani 0.5 1 d D U P A -1
C48 C 0.6590(9) -1.752(5) 0.2183(8) 0.029(3) Uani 0.5 1 d D U P A -1
H48A H 0.6820 -1.8775 0.2415 0.035 Uiso 0.5 1 calc R U P A -1
H48B H 0.6306 -1.8721 0.2001 0.035 Uiso 0.5 1 calc R U P A -1
C49 C 0.6927(8) -1.600(4) 0.1802(8) 0.030(4) Uani 0.5 1 d D U P A -1
H49A H 0.7208 -1.4815 0.1993 0.036 Uiso 0.5 1 calc R U P A -1
H49B H 0.7118 -1.7451 0.1595 0.036 Uiso 0.5 1 calc R U P A -1
C50 C 0.6911(7) -1.307(6) 0.1050(8) 0.041(5) Uani 0.5 1 d D U P A -1
H50A H 0.7053 -1.4666 0.0841 0.049 Uiso 0.5 1 calc R U P A -1
H50B H 0.7223 -1.1905 0.1193 0.049 Uiso 0.5 1 calc R U P A -1
C51 C 0.6527(7) -1.122(4) 0.0723(7) 0.047(4) Uani 0.5 1 d D U P A -1
H51A H 0.6325 -0.9894 0.0945 0.056 Uiso 0.5 1 calc R U P A -1
H51B H 0.6730 -1.0055 0.0476 0.056 Uiso 0.5 1 calc R U P A -1
C52 C 0.5703(3) -1.161(2) 0.0233(3) 0.072(2) Uani 0.5 1 d D U P A -1
H52A H 0.5825 -1.0134 -0.0006 0.108 Uiso 0.5 1 calc R U P A -1
H52B H 0.5509 -1.0688 0.0511 0.108 Uiso 0.5 1 calc R U P A -1
H52C H 0.5457 -1.2961 0.0043 0.108 Uiso 0.5 1 calc R U P A -1
C53 C 0.3326(5) 1.482(3) 0.7093(5) 0.021(2) Uani 0.5 1 d D U P A -1
C54 C 0.3482(10) 1.721(5) 0.7869(9) 0.039(4) Uani 0.5 1 d D U P A -1
H54A H 0.3319 1.8950 0.7700 0.047 Uiso 0.5 1 calc R U P A -1
H54B H 0.3801 1.7858 0.8089 0.047 Uiso 0.5 1 calc R U P A -1
C55 C 0.3073(8) 1.599(5) 0.8220(9) 0.041(5) Uani 0.5 1 d D U P A -1
H55A H 0.2895 1.7548 0.8412 0.049 Uiso 0.5 1 calc R U P A -1
H55B H 0.2789 1.4877 0.8019 0.049 Uiso 0.5 1 calc R U P A -1
C56 C 0.3056(5) 1.313(5) 0.8968(8) 0.028(4) Uani 0.5 1 d D U P A -1
H56A H 0.2718 1.2251 0.8812 0.034 Uiso 0.5 1 calc R U P A -1
H56B H 0.2951 1.4776 0.9186 0.034 Uiso 0.5 1 calc R U P A -1
C57 C 0.3353(6) 1.094(3) 0.9303(7) 0.033(2) Uani 0.5 1 d D U P A -1
H57A H 0.3087 0.9802 0.9493 0.040 Uiso 0.5 1 calc R U P A -1
H57B H 0.3549 0.9586 0.9080 0.040 Uiso 0.5 1 calc R U P A -1
C58 C 0.4041(3) 1.0196(15) 0.9949(2) 0.0450(15) Uani 0.5 1 d D U P A -1
H58A H 0.4272 0.9136 0.9717 0.068 Uiso 0.5 1 calc R U P A -1
H58B H 0.3796 0.8842 1.0113 0.068 Uiso 0.5 1 calc R U P A -1
H58C H 0.4270 1.1174 1.0218 0.068 Uiso 0.5 1 calc R U P A -1
O1 O 0.6318(10) -1.498(5) 0.2506(8) 0.032(3) Uani 0.5 1 d D U P A -1
O2 O 0.7010(5) -1.565(4) 0.3095(6) 0.030(2) Uani 0.5 1 d D U P A -1
O3 O 0.6606(6) -1.418(4) 0.1459(7) 0.044(5) Uani 0.5 1 d D U P A -1
O4 O 0.6161(3) -1.3148(17) 0.0451(3) 0.056(2) Uani 0.5 1 d D U P A -1
O5 O 0.3662(10) 1.553(5) 0.7501(8) 0.027(2) Uani 0.5 1 d D U P A -1
O6 O 0.2875(4) 1.575(4) 0.6990(6) 0.028(2) Uani 0.5 1 d D U P A -1
O7 O 0.3380(4) 1.415(4) 0.8567(6) 0.029(4) Uani 0.5 1 d D U P A -1
O8 O 0.3730(3) 1.2261(13) 0.9662(3) 0.0338(13) Uani 0.5 1 d D U P A -1
C71 C 0.42803(14) 0.6559(11) 0.09846(15) 0.0520(16) Uani 0.526(3) 1 d G . P B 1
H71 H 0.3951 0.6460 0.0775 0.062 Uiso 0.526(3) 1 calc R U P B 1
C72 C 0.47767(17) 0.6080(10) 0.07658(12) 0.0509(11) Uani 0.526(3) 1 d G . P B 1
H72 H 0.4787 0.5655 0.0406 0.061 Uiso 0.526(3) 1 calc R U P B 1
C73 C 0.52585(13) 0.6225(10) 0.10729(15) 0.0486(11) Uani 0.526(3) 1 d G . P B 1
H73 H 0.5598 0.5898 0.0923 0.058 Uiso 0.526(3) 1 calc R U P B 1
C74 C 0.52439(13) 0.6847(10) 0.15989(15) 0.0463(9) Uani 0.526(3) 1 d G . P B 1
H74 H 0.5573 0.6946 0.1809 0.056 Uiso 0.526(3) 1 calc R U P B 1
C75 C 0.47475(16) 0.7326(10) 0.18177(12) 0.0427(10) Uani 0.526(3) 1 d G . P B 1
H75 H 0.4738 0.7752 0.2177 0.051 Uiso 0.526(3) 1 calc R U P B 1
C76 C 0.42657(13) 0.7182(10) 0.15106(16) 0.0488(12) Uani 0.526(3) 1 d G . P B 1
H76 H 0.3926 0.7509 0.1660 0.059 Uiso 0.526(3) 1 calc R U P B 1
C71A C 0.42990(15) 0.6397(11) 0.1176(2) 0.0520(16) Uani 0.474(3) 1 d G . P B 2
H71A H 0.3947 0.6157 0.1010 0.062 Uiso 0.474(3) 1 calc R U P B 2
C72A C 0.4694(2) 0.4277(9) 0.11276(18) 0.0509(11) Uani 0.474(3) 1 d G . P B 2
H72A H 0.4612 0.2588 0.0929 0.061 Uiso 0.474(3) 1 calc R U P B 2
C73A C 0.52084(17) 0.4626(9) 0.13705(19) 0.0486(11) Uani 0.474(3) 1 d G . P B 2
H73A H 0.5478 0.3178 0.1338 0.058 Uiso 0.474(3) 1 calc R U P B 2
C74A C 0.53283(15) 0.7097(10) 0.16613(18) 0.0463(9) Uani 0.474(3) 1 d G . P B 2
H74A H 0.5680 0.7336 0.1827 0.056 Uiso 0.474(3) 1 calc R U P B 2
C75A C 0.49336(18) 0.9217(8) 0.17092(17) 0.0427(10) Uani 0.474(3) 1 d G . P B 2
H75A H 0.5015 1.0905 0.1908 0.051 Uiso 0.474(3) 1 calc R U P B 2
C76A C 0.44189(16) 0.8867(9) 0.14663(19) 0.0488(12) Uani 0.474(3) 1 d G . P B 2
H76A H 0.4149 1.0316 0.1499 0.059 Uiso 0.474(3) 1 calc R U P B 2
C61 C 0.53951(14) 0.7084(10) 0.49421(13) 0.0613(10) Uani 1 1 d . . . . .
H61 H 0.5667 0.8514 0.4900 0.074 Uiso 1 1 calc R U . . .
C63 C 0.46237(15) 0.4402(10) 0.46024(14) 0.0660(11) Uani 1 1 d . . . . .
H63 H 0.4365 0.3995 0.4325 0.079 Uiso 1 1 calc R U . . .
C62 C 0.50139(15) 0.6485(10) 0.45423(14) 0.0698(12) Uani 1 1 d . . . . .
H62 H 0.5022 0.7517 0.4225 0.084 Uiso 1 1 calc R U . . .

loop_
_atom_site_aniso_label
_atom_site_aniso_U_11
_atom_site_aniso_U_22
_atom_site_aniso_U_33
_atom_site_aniso_U_23
_atom_site_aniso_U_13
_atom_site_aniso_U_12
C1 0.027(4) 0.021(4) 0.019(3) 0.000(2) 0.010(3) -0.002(3)
C2 0.018(3) 0.025(5) 0.018(3) 0.005(3) 0.005(3) 0.003(3)
C3 0.018(4) 0.021(3) 0.023(4) -0.001(3) 0.010(3) 0.005(3)
C4 0.012(3) 0.025(4) 0.017(3) 0.003(3) 0.006(3) -0.001(3)
C5 0.012(3) 0.026(4) 0.021(4) -0.001(3) 0.010(3) 0.004(3)
C6 0.021(4) 0.023(4) 0.017(3) -0.001(3) 0.007(3) 0.004(3)
C7 0.019(4) 0.032(5) 0.023(5) -0.003(4) 0.005(4) 0.007(3)
C8 0.018(4) 0.022(5) 0.015(4) 0.000(3) 0.008(3) 0.002(3)
C9 0.023(3) 0.028(5) 0.027(4) 0.000(4) -0.001(3) 0.005(3)
C10 0.028(4) 0.038(7) 0.029(4) -0.015(5) -0.002(3) 0.015(4)
C11 0.035(4) 0.039(4) 0.025(4) -0.010(3) -0.002(3) 0.009(3)
C12 0.024(3) 0.020(3) 0.016(4) -0.002(3) -0.002(3) -0.001(2)
C13 0.015(3) 0.018(3) 0.018(4) 0.003(3) -0.003(3) 0.000(3)
C14 0.014(4) 0.026(3) 0.018(3) -0.003(2) -0.003(3) 0.001(3)
N1 0.028(2) 0.023(2) 0.021(2) -0.0036(18) 0.002(2) 0.0012(18)
C15 0.021(3) 0.021(3) 0.018(3) -0.001(2) 0.001(2) 0.001(2)
C16 0.015(3) 0.022(2) 0.020(3) 0.002(2) -0.003(3) -0.003(3)
C17 0.019(4) 0.030(4) 0.020(3) -0.003(2) -0.007(3) 0.002(3)
C18 0.023(3) 0.030(4) 0.028(4) 0.001(3) 0.000(3) 0.002(3)
C19 0.033(4) 0.030(6) 0.032(5) -0.004(4) 0.006(4) -0.002(4)
C20 0.023(3) 0.015(3) 0.019(3) 0.002(3) 0.007(3) -0.008(3)
C21 0.020(3) 0.027(3) 0.020(3) -0.005(2) -0.003(2) -0.006(3)
C22 0.033(5) 0.017(7) 0.026(4) 0.003(3) 0.000(4) -0.002(4)
C23 0.026(4) 0.010(7) 0.029(3) 0.002(3) 0.002(3) -0.001(4)
C24 0.014(3) 0.028(5) 0.020(4) 0.003(3) 0.005(3) 0.003(3)
C25 0.018(3) 0.021(4) 0.025(4) 0.001(3) 0.007(3) 0.003(3)
C26 0.013(3) 0.023(4) 0.016(3) 0.004(3) 0.012(2) 0.001(3)
C27 0.021(4) 0.024(4) 0.020(3) -0.003(3) 0.013(3) 0.001(3)
C28 0.019(4) 0.023(4) 0.020(4) 0.005(3) 0.011(3) 0.003(3)
C29 0.019(4) 0.027(5) 0.023(4) 0.000(3) 0.013(3) 0.005(3)
C30 0.017(4) 0.021(5) 0.022(4) -0.001(3) 0.013(3) 0.000(3)
C31 0.023(5) 0.027(5) 0.036(6) -0.005(4) 0.004(4) 0.005(3)
C32 0.025(4) 0.017(4) 0.023(4) 0.005(3) 0.007(3) 0.001(3)
C33 0.035(4) 0.036(7) 0.033(5) -0.004(4) 0.005(4) 0.003(4)
C34 0.030(4) 0.040(5) 0.023(4) -0.004(3) 0.001(3) -0.001(3)
C35 0.023(3) 0.033(4) 0.025(5) 0.001(3) -0.002(3) 0.004(3)
C36 0.022(4) 0.025(3) 0.020(4) 0.004(3) 0.001(3) 0.000(3)
C37 0.017(4) 0.027(3) 0.026(4) 0.006(3) -0.001(3) 0.001(3)
N2 0.033(2) 0.027(2) 0.025(2) -0.0044(18) 0.005(2) 0.0017(19)
C38 0.029(3) 0.029(3) 0.025(3) -0.001(3) 0.004(3) -0.001(3)
C39 0.017(4) 0.026(3) 0.014(3) -0.004(2) -0.001(3) -0.002(3)
C40 0.022(4) 0.027(4) 0.027(3) -0.003(3) -0.003(3) 0.001(3)
C41 0.028(4) 0.044(5) 0.028(3) -0.010(3) 0.000(3) 0.007(3)
C42 0.027(4) 0.029(6) 0.014(4) -0.004(4) 0.005(3) 0.003(4)
C43 0.028(4) 0.029(5) 0.022(4) -0.005(3) -0.001(3) -0.005(3)
C44 0.015(3) 0.018(3) 0.021(3) -0.005(2) -0.002(3) -0.005(2)
C45 0.028(4) 0.015(7) 0.023(4) -0.001(3) 0.006(3) 0.000(4)
C46 0.033(4) 0.009(7) 0.025(3) 0.006(3) 0.000(3) 0.002(4)
C47 0.016(4) 0.025(5) 0.027(4) 0.005(3) 0.011(3) -0.001(3)
C48 0.029(5) 0.025(5) 0.033(4) 0.005(3) 0.000(4) -0.005(4)
C49 0.039(7) 0.023(7) 0.028(5) -0.004(4) 0.001(5) -0.007(5)
C50 0.067(8) 0.029(8) 0.027(5) -0.006(5) 0.005(5) 0.000(6)
C51 0.068(8) 0.041(5) 0.030(5) -0.003(4) -0.001(5) 0.001(5)
C52 0.080(5) 0.072(6) 0.062(5) 0.019(4) -0.025(4) -0.006(4)
C53 0.019(4) 0.025(4) 0.021(4) 0.000(3) 0.012(3) 0.007(3)
C54 0.047(8) 0.034(6) 0.037(5) 0.001(4) 0.003(5) 0.001(5)
C55 0.029(7) 0.049(10) 0.044(7) 0.010(7) 0.006(5) 0.009(6)
C56 0.018(4) 0.035(8) 0.033(6) -0.001(5) 0.008(4) -0.005(4)
C57 0.035(4) 0.035(5) 0.029(4) -0.011(3) 0.003(3) 0.000(3)
C58 0.050(3) 0.049(4) 0.035(3) 0.005(3) -0.004(3) -0.001(3)
O1 0.036(4) 0.026(8) 0.034(3) -0.001(4) 0.003(3) -0.002(4)
O2 0.019(4) 0.036(3) 0.036(5) 0.009(3) 0.015(3) 0.010(3)
O3 0.061(7) 0.046(8) 0.027(5) 0.005(5) 0.005(5) 0.008(6)
O4 0.074(4) 0.049(4) 0.042(4) 0.003(3) -0.016(3) -0.002(3)
O5 0.030(4) 0.022(7) 0.029(3) 0.002(3) 0.002(3) -0.005(4)
O6 0.018(4) 0.040(3) 0.028(4) -0.001(3) 0.010(3) 0.007(3)
O7 0.012(4) 0.034(6) 0.041(6) 0.003(5) 0.009(4) -0.002(4)
O8 0.042(3) 0.030(3) 0.029(3) -0.006(2) -0.003(2) 0.000(2)
C71 0.045(2) 0.055(3) 0.056(5) 0.003(3) 0.005(3) -0.0054(18)
C72 0.065(3) 0.046(3) 0.042(2) -0.0043(19) 0.010(2) -0.009(2)
C73 0.049(2) 0.044(3) 0.054(3) -0.0028(19) 0.008(2) 0.003(2)
C74 0.046(2) 0.048(2) 0.045(2) -0.0014(17) 0.0049(18) 0.0032(17)
C75 0.048(3) 0.046(3) 0.035(2) 0.000(2) 0.006(2) 0.004(2)
C76 0.052(3) 0.048(3) 0.047(2) 0.005(3) 0.007(2) 0.013(3)
C71A 0.045(2) 0.055(3) 0.056(5) 0.003(3) 0.005(3) -0.0054(18)
C72A 0.065(3) 0.046(3) 0.042(2) -0.0043(19) 0.010(2) -0.009(2)
C73A 0.049(2) 0.044(3) 0.054(3) -0.0028(19) 0.008(2) 0.003(2)
C74A 0.046(2) 0.048(2) 0.045(2) -0.0014(17) 0.0049(18) 0.0032(17)
C75A 0.048(3) 0.046(3) 0.035(2) 0.000(2) 0.006(2) 0.004(2)
C76A 0.052(3) 0.048(3) 0.047(2) 0.005(3) 0.007(2) 0.013(3)
C61 0.051(2) 0.087(3) 0.0467(19) 0.0022(19) 0.0067(17) -0.0108(19)
C63 0.051(2) 0.098(3) 0.049(2) 0.003(2) 0.0071(18) -0.012(2)
C62 0.060(2) 0.102(3) 0.048(2) 0.014(2) 0.0013(19) -0.015(2)

loop_
_atom_type_symbol
_atom_type_description
_atom_type_scat_dispersion_real
_atom_type_scat_dispersion_imag
_atom_type_scat_source
C C 0.0181 0.0091 'International Tables Vol C Tables 4.2.6.8 and 6.1.1.4'
H H 0.0000 0.0000 'International Tables Vol C Tables 4.2.6.8 and 6.1.1.4'
N N 0.0311 0.0180 'International Tables Vol C Tables 4.2.6.8 and 6.1.1.4'
O O 0.0492 0.0322 'International Tables Vol C Tables 4.2.6.8 and 6.1.1.4'

loop_
_geom_angle_atom_site_label_1
_geom_angle_atom_site_label_2
_geom_angle_atom_site_label_3
_geom_angle
_geom_angle_site_symmetry_1
C2 C1 C6 120.0 .
C2 C1 C46 119.1(9) .
C6 C1 C46 120.6(9) .
C1 C2 C3 120.0 .
C1 C2 H2 120.0 .
C3 C2 H2 120.0 .
C4 C3 C2 120.0 .
C4 C3 C47 121.7(6) .
C2 C3 C47 118.3(6) .
C3 C4 C5 120.0 .
C3 C4 H4 120.0 .
C5 C4 H4 120.0 .
C6 C5 C4 120.0 .
C6 C5 C7 120.3(8) .
C4 C5 C7 119.7(8) .
C5 C6 C1 120.0 .
C5 C6 H6 120.0 .
C1 C6 H6 120.0 .
C8 C7 C5 177.6(16) .
C7 C8 C9 177.8(18) .
C10 C9 C14 120.0 .
C10 C9 C8 117.1(9) .
C14 C9 C8 122.8(9) .
C9 C10 C11 120.0 .
C9 C10 H10 120.0 .
C11 C10 H10 120.0 .
C10 C11 C12 120.0 .
C10 C11 H11 120.0 .
C12 C11 H11 120.0 .
C13 C12 C11 120.0 .
C13 C12 H12 120.0 .
C11 C12 H12 120.0 .
C12 C13 C14 120.0 .
C12 C13 N1 115.0(4) .
C14 C13 N1 125.0(4) .
C13 C14 C9 120.0 .
C13 C14 H14 120.0 .
C9 C14 H14 120.0 .
C15 N1 C13 121.0(6) .
N1 C15 C16 122.5(6) .
N1 C15 H15 118.8 .
C16 C15 H15 118.8 .
C17 C16 C21 120.0 .
C17 C16 C15 121.2(4) .
C21 C16 C15 118.8(4) .
C18 C17 C16 120.0 .
C18 C17 H17 120.0 .
C16 C17 H17 120.0 .
C17 C18 C19 120.0 .
C17 C18 H18 120.0 .
C19 C18 H18 120.0 .
C20 C19 C18 120.0 .
C20 C19 H19 120.0 .
C18 C19 H19 120.0 .
C21 C20 C19 120.0 .
C21 C20 C22 118.4(10) .
C19 C20 C22 121.6(10) .
C20 C21 C16 120.0 .
C20 C21 H21 120.0 .
C16 C21 H21 120.0 .
C23 C22 C20 176(2) .
C22 C23 C24 173(2) .
C25 C24 C29 120.0 .
C25 C24 C23 121.7(9) .
C29 C24 C23 118.3(9) .
C26 C25 C24 120.0 .
C26 C25 H25 120.0 .
C24 C25 H25 120.0 .
C27 C26 C25 120.0 .
C27 C26 C53 122.5(6) .
C25 C26 C53 117.5(6) .
C26 C27 C28 120.0 .
C26 C27 H27 120.0 .
C28 C27 H27 120.0 .
C29 C28 C27 120.0 .
C29 C28 C30 118.3(8) .
C27 C28 C30 121.7(8) .
C28 C29 C24 120.0 .
C28 C29 H29 120.0 .
C24 C29 H29 120.0 .
C31 C30 C28 179.6(19) .
C30 C31 C32 178(2) .
C33 C32 C37 120.0 .
C33 C32 C31 121.9(10) .
C37 C32 C31 118.1(10) .
C32 C33 C34 120.0 .
C32 C33 H33 120.0 .
C34 C33 H33 120.0 .
C33 C34 C35 120.0 .
C33 C34 H34 120.0 .
C35 C34 H34 120.0 .
C36 C35 C34 120.0 .
C36 C35 H35 120.0 .
C34 C35 H35 120.0 .
C35 C36 C37 120.0 .
C35 C36 C38 121.3(5) .
C37 C36 C38 118.7(5) .
C36 C37 C32 120.0 .
C36 C37 H37 120.0 .
C32 C37 H37 120.0 .
C38 N2 C39 121.3(6) .
N2 C38 C36 123.4(7) .
N2 C38 H38 118.3 .
C36 C38 H38 118.3 .
C40 C39 C44 120.0 .
C40 C39 N2 114.5(4) .
C44 C39 N2 125.5(4) .
C41 C40 C39 120.0 .
C41 C40 H40 120.0 .
C39 C40 H40 120.0 .
C42 C41 C40 120.0 .
C42 C41 H41 120.0 .
C40 C41 H41 120.0 .
C41 C42 C43 120.0 .
C41 C42 H42 120.0 .
C43 C42 H42 120.0 .
C44 C43 C42 120.0 .
C44 C43 C45 121.3(10) .
C42 C43 C45 118.7(10) .
C43 C44 C39 120.0 .
C43 C44 H44 120.0 .
C39 C44 H44 120.0 .
C46 C45 C43 179(2) .
C45 C46 C1 176(2) .
O2 C47 O1 120.4(14) .
O2 C47 C3 124.2(11) .
O1 C47 C3 115.4(11) .
C49 C48 O1 105.0(19) .
C49 C48 H48A 110.7 .
O1 C48 H48A 110.7 .
C49 C48 H48B 110.7 .
O1 C48 H48B 110.7 .
H48A C48 H48B 108.8 .
O3 C49 C48 112.0(16) .
O3 C49 H49A 109.2 .
C48 C49 H49A 109.2 .
O3 C49 H49B 109.2 .
C48 C49 H49B 109.2 .
H49A C49 H49B 107.9 .
O3 C50 C51 106.4(15) .
O3 C50 H50A 110.4 .
C51 C50 H50A 110.4 .
O3 C50 H50B 110.4 .
C51 C50 H50B 110.4 .
H50A C50 H50B 108.6 .
O4 C51 C50 106.3(14) .
O4 C51 H51A 110.5 .
C50 C51 H51A 110.5 .
O4 C51 H51B 110.5 .
C50 C51 H51B 110.5 .
H51A C51 H51B 108.7 .
O4 C52 H52A 109.5 .
O4 C52 H52B 109.5 .
H52A C52 H52B 109.5 .
O4 C52 H52C 109.5 .
H52A C52 H52C 109.5 .
H52B C52 H52C 109.5 .
O6 C53 O5 127.2(13) .
O6 C53 C26 123.8(11) .
O5 C53 C26 109.0(11) .
O5 C54 C55 118(2) .
O5 C54 H54A 107.7 .
C55 C54 H54A 107.7 .
O5 C54 H54B 107.7 .
C55 C54 H54B 107.7 .
H54A C54 H54B 107.1 .
O7 C55 C54 104.8(16) .
O7 C55 H55A 110.8 .
C54 C55 H55A 110.8 .
O7 C55 H55B 110.8 .
C54 C55 H55B 110.8 .
H55A C55 H55B 108.9 .
O7 C56 C57 111.8(13) .
O7 C56 H56A 109.2 .
C57 C56 H56A 109.2 .
O7 C56 H56B 109.2 .
C57 C56 H56B 109.2 .
H56A C56 H56B 107.9 .
O8 C57 C56 111.5(14) .
O8 C57 H57A 109.3 .
C56 C57 H57A 109.3 .
O8 C57 H57B 109.3 .
C56 C57 H57B 109.3 .
H57A C57 H57B 108.0 .
O8 C58 H58A 109.5 .
O8 C58 H58B 109.5 .
H58A C58 H58B 109.5 .
O8 C58 H58C 109.5 .
H58A C58 H58C 109.5 .
H58B C58 H58C 109.5 .
C47 O1 C48 113.9(16) .
C50 O3 C49 112.1(14) .
C52 O4 C51 110.4(10) .
C54 O5 C53 119(2) .
C55 O7 C56 111.1(13) .
C58 O8 C57 111.6(8) .
C72 C71 C76 120.0 .
C72 C71 H71 120.0 .
C76 C71 H71 120.0 .
C73 C72 C71 120.0 .
C73 C72 H72 120.0 .
C71 C72 H72 120.0 .
C74 C73 C72 120.0 .
C74 C73 H73 120.0 .
C72 C73 H73 120.0 .
C73 C74 C75 120.0 .
C73 C74 H74 120.0 .
C75 C74 H74 120.0 .
C76 C75 C74 120.0 .
C76 C75 H75 120.0 .
C74 C75 H75 120.0 .
C75 C76 C71 120.0 .
C75 C76 H76 120.0 .
C71 C76 H76 120.0 .
C72A C71A C76A 120.0 .
C72A C71A H71A 120.0 .
C76A C71A H71A 120.0 .
C73A C72A C71A 120.0 .
C73A C72A H72A 120.0 .
C71A C72A H72A 120.0 .
C72A C73A C74A 120.0 .
C72A C73A H73A 120.0 .
C74A C73A H73A 120.0 .
C75A C74A C73A 120.0 .
C75A C74A H74A 120.0 .
C73A C74A H74A 120.0 .
C74A C75A C76A 120.0 .
C74A C75A H75A 120.0 .
C76A C75A H75A 120.0 .
C75A C76A C71A 120.0 .
C75A C76A H76A 120.0 .
C71A C76A H76A 120.0 .
C63 C61 C62 119.2(4) 3_666
C63 C61 H61 120.4 3_666
C62 C61 H61 120.4 .
C61 C63 C62 120.5(4) 3_666
C61 C63 H63 119.8 3_666
C62 C63 H63 119.8 .
C63 C62 C61 120.3(3) .
C63 C62 H62 119.8 .
C61 C62 H62 119.8 .

loop_
_geom_bond_atom_site_label_1
_geom_bond_atom_site_label_2
_geom_bond_distance
_geom_bond_site_symmetry_2
C1 C2 1.3900 .
C1 C6 1.3900 .
C1 C46 1.467(9) .
C2 C3 1.3900 .
C2 H2 0.9500 .
C3 C4 1.3900 .
C3 C47 1.490(9) .
C4 C5 1.3900 .
C4 H4 0.9500 .
C5 C6 1.3900 .
C5 C7 1.459(13) .
C6 H6 0.9500 .
C7 C8 1.185(16) .
C8 C9 1.426(14) .
C9 C10 1.3900 .
C9 C14 1.3900 .
C10 C11 1.3900 .
C10 H10 0.9500 .
C11 C12 1.3900 .
C11 H11 0.9500 .
C12 C13 1.3900 .
C12 H12 0.9500 .
C13 C14 1.3900 .
C13 N1 1.420(7) .
C14 H14 0.9500 .
N1 C15 1.279(8) .
C15 C16 1.482(8) .
C15 H15 0.9500 .
C16 C17 1.3900 .
C16 C21 1.3900 .
C17 C18 1.3900 .
C17 H17 0.9500 .
C18 C19 1.3900 .
C18 H18 0.9500 .
C19 C20 1.3900 .
C19 H19 0.9500 .
C20 C21 1.3900 .
C20 C22 1.439(9) .
C21 H21 0.9500 .
C22 C23 1.191(10) .
C23 C24 1.441(9) .
C24 C25 1.3900 .
C24 C29 1.3900 .
C25 C26 1.3900 .
C25 H25 0.9500 .
C26 C27 1.3900 .
C26 C53 1.479(8) .
C27 C28 1.3900 .
C27 H27 0.9500 .
C28 C29 1.3900 .
C28 C30 1.438(12) .
C29 H29 0.9500 .
C30 C31 1.190(16) .
C31 C32 1.486(15) .
C32 C33 1.3900 .
C32 C37 1.3900 .
C33 C34 1.3900 .
C33 H33 0.9500 .
C34 C35 1.3900 .
C34 H34 0.9500 .
C35 C36 1.3900 .
C35 H35 0.9500 .
C36 C37 1.3900 .
C36 C38 1.479(9) .
C37 H37 0.9500 .
N2 C38 1.256(9) .
N2 C39 1.433(6) .
C38 H38 0.9500 .
C39 C40 1.3900 .
C39 C44 1.3900 .
C40 C41 1.3900 .
C40 H40 0.9500 .
C41 C42 1.3900 .
C41 H41 0.9500 .
C42 C43 1.3900 .
C42 H42 0.9500 .
C43 C44 1.3900 .
C43 C45 1.448(9) .
C44 H44 0.9500 .
C45 C46 1.208(10) .
C47 O2 1.223(9) .
C47 O1 1.356(11) .
C48 C49 1.497(11) .
C48 O1 1.61(4) .
C48 H48A 0.9900 .
C48 H48B 0.9900 .
C49 O3 1.426(11) .
C49 H49A 0.9900 .
C49 H49B 0.9900 .
C50 O3 1.425(11) .
C50 C51 1.499(12) .
C50 H50A 0.9900 .
C50 H50B 0.9900 .
C51 O4 1.424(11) .
C51 H51A 0.9900 .
C51 H51B 0.9900 .
C52 O4 1.422(9) .
C52 H52A 0.9800 .
C52 H52B 0.9800 .
C52 H52C 0.9800 .
C53 O6 1.207(10) .
C53 O5 1.342(11) .
C54 O5 1.32(4) .
C54 C55 1.501(12) .
C54 H54A 0.9900 .
C54 H54B 0.9900 .
C55 O7 1.419(11) .
C55 H55A 0.9900 .
C55 H55B 0.9900 .
C56 O7 1.423(10) .
C56 C57 1.495(11) .
C56 H56A 0.9900 .
C56 H56B 0.9900 .
C57 O8 1.415(10) .
C57 H57A 0.9900 .
C57 H57B 0.9900 .
C58 O8 1.408(8) .
C58 H58A 0.9800 .
C58 H58B 0.9800 .
C58 H58C 0.9800 .
C71 C72 1.3900 .
C71 C76 1.3900 .
C71 H71 0.9500 .
C72 C73 1.3900 .
C72 H72 0.9500 .
C73 C74 1.3900 .
C73 H73 0.9500 .
C74 C75 1.3900 .
C74 H74 0.9500 .
C75 C76 1.3900 .
C75 H75 0.9500 .
C76 H76 0.9500 .
C71A C72A 1.3900 .
C71A C76A 1.3900 .
C71A H71A 0.9500 .
C72A C73A 1.3900 .
C72A H72A 0.9500 .
C73A C74A 1.3900 .
C73A H73A 0.9500 .
C74A C75A 1.3900 .
C74A H74A 0.9500 .
C75A C76A 1.3900 .
C75A H75A 0.9500 .
C76A H76A 0.9500 .
C61 C63 1.365(5) 3_666
C61 C62 1.383(5) .
C61 H61 0.9500 .
C63 C61 1.365(5) 3_666
C63 C62 1.374(5) .
C63 H63 0.9500 .
C62 H62 0.9500 .

loop_
_geom_torsion_atom_site_label_1
_geom_torsion_atom_site_label_2
_geom_torsion_atom_site_label_3
_geom_torsion_atom_site_label_4
_geom_torsion
_geom_torsion_site_symmetry_1
C6 C1 C2 C3 0.0 .
C46 C1 C2 C3 -173.8(15) .
C1 C2 C3 C4 0.0 .
C1 C2 C3 C47 178.0(10) .
C2 C3 C4 C5 0.0 .
C47 C3 C4 C5 -177.9(10) .
C3 C4 C5 C6 0.0 .
C3 C4 C5 C7 179.0(13) .
C4 C5 C6 C1 0.0 .
C7 C5 C6 C1 -179.0(13) .
C2 C1 C6 C5 0.0 .
C46 C1 C6 C5 173.8(15) .
C14 C9 C10 C11 0.0 .
C8 C9 C10 C11 176.6(13) .
C9 C10 C11 C12 0.0 .
C10 C11 C12 C13 0.0 .
C11 C12 C13 C14 0.0 .
C11 C12 C13 N1 179.9(7) .
C12 C13 C14 C9 0.0 .
N1 C13 C14 C9 -179.9(8) .
C10 C9 C14 C13 0.0 .
C8 C9 C14 C13 -176.4(14) .
C12 C13 N1 C15 177.9(5) .
C14 C13 N1 C15 -2.1(8) .
C13 N1 C15 C16 179.7(6) .
N1 C15 C16 C17 2.9(9) .
N1 C15 C16 C21 -176.7(5) .
C21 C16 C17 C18 0.0 .
C15 C16 C17 C18 -179.5(7) .
C16 C17 C18 C19 0.0 .
C17 C18 C19 C20 0.0 .
C18 C19 C20 C21 0.0 .
C18 C19 C20 C22 178.8(15) .
C19 C20 C21 C16 0.0 .
C22 C20 C21 C16 -178.8(14) .
C17 C16 C21 C20 0.0 .
C15 C16 C21 C20 179.5(7) .
C29 C24 C25 C26 0.0 .
C23 C24 C25 C26 -178.6(16) .
C24 C25 C26 C27 0.0 .
C24 C25 C26 C53 -177.7(10) .
C25 C26 C27 C28 0.0 .
C53 C26 C27 C28 177.5(10) .
C26 C27 C28 C29 0.0 .
C26 C27 C28 C30 -180.0(12) .
C27 C28 C29 C24 0.0 .
C30 C28 C29 C24 180.0(12) .
C25 C24 C29 C28 0.0 .
C23 C24 C29 C28 178.6(15) .
C37 C32 C33 C34 0.0 .
C31 C32 C33 C34 -179.0(14) .
C32 C33 C34 C35 0.0 .
C33 C34 C35 C36 0.0 .
C34 C35 C36 C37 0.0 .
C34 C35 C36 C38 178.4(8) .
C35 C36 C37 C32 0.0 .
C38 C36 C37 C32 -178.4(8) .
C33 C32 C37 C36 0.0 .
C31 C32 C37 C36 179.0(13) .
C39 N2 C38 C36 -179.9(6) .
C35 C36 C38 N2 -0.4(10) .
C37 C36 C38 N2 178.0(6) .
C38 N2 C39 C40 -177.7(5) .
C38 N2 C39 C44 2.2(8) .
C44 C39 C40 C41 0.0 .
N2 C39 C40 C41 180.0(6) .
C39 C40 C41 C42 0.0 .
C40 C41 C42 C43 0.0 .
C41 C42 C43 C44 0.0 .
C41 C42 C43 C45 -178.3(14) .
C42 C43 C44 C39 0.0 .
C45 C43 C44 C39 178.3(15) .
C40 C39 C44 C43 0.0 .
N2 C39 C44 C43 -180.0(7) .
C4 C3 C47 O2 -177.3(13) .
C2 C3 C47 O2 4.8(18) .
C4 C3 C47 O1 6(2) .
C2 C3 C47 O1 -171.7(17) .
O1 C48 C49 O3 -61(2) .
O3 C50 C51 O4 -72(2) .
C27 C26 C53 O6 -174.7(14) .
C25 C26 C53 O6 2.9(19) .
C27 C26 C53 O5 6(2) .
C25 C26 C53 O5 -176.6(16) .
O5 C54 C55 O7 76(3) .
O7 C56 C57 O8 78(2) .
O2 C47 O1 C48 7(3) .
C3 C47 O1 C48 -176.2(16) .
C49 C48 O1 C47 -99(2) .
C51 C50 O3 C49 179.9(18) .
C48 C49 O3 C50 -171(2) .
C50 C51 O4 C52 165.5(12) .
C55 C54 O5 C53 70(3) .
O6 C53 O5 C54 7(4) .
C26 C53 O5 C54 -173(2) .
C54 C55 O7 C56 172(2) .
C57 C56 O7 C55 173.6(19) .
C56 C57 O8 C58 -175.3(11) .
C76 C71 C72 C73 0.0 .
C71 C72 C73 C74 0.0 .
C72 C73 C74 C75 0.0 .
C73 C74 C75 C76 0.0 .
C74 C75 C76 C71 0.0 .
C72 C71 C76 C75 0.0 .
C76A C71A C72A C73A 0.0 .
C71A C72A C73A C74A 0.0 .
C72A C73A C74A C75A 0.0 .
C73A C74A C75A C76A 0.0 .
C74A C75A C76A C71A 0.0 .
C72A C71A C76A C75A 0.0 .
C61 C63 C62 C61 0.4(7) 3_666
C63 C61 C62 C63 -0.4(7) 3_666
